data_7242090
loop_
_publ_author_name
'Sundareswaran, Supriya'
'Karuppannan, Srinivasan'

_publ_section_title
;
 Nucleation control and separation of vanillin polymorphs I and II through
 the swift cooling crystallization process
;
_journal_issue 7
_journal_name_full CrystEngComm
_journal_page_first 1634
_journal_page_last 1642
_journal_paper_doi 10.1039/D0CE01557A
_journal_volume 23
_journal_year 2021
_chemical_formula_sum 'C8 H8 O3'
_chemical_formula_weight 152.14
_chemical_name_systematic Vanillin
_chemical_properties_physical Air-sensitive
_space_group_crystal_system orthorhombic
_space_group_IT_number 33
_space_group_name_Hall 'P 2c -2n'
_space_group_name_H-M_alt 'P n a 21'
_atom_sites_solution_hydrogens geom
_audit_creation_method SHELXL-2016/6
_audit_update_record
;
2020-07-19 deposited with the CCDC.	2021-01-13 downloaded from the CCDC.
;
_cell_angle_alpha 90
_cell_angle_beta 90
_cell_angle_gamma 90
_cell_formula_units_Z 16
_cell_length_a 16.4359(13)
_cell_length_b 3.8887(3)
_cell_length_c 45.843(4)
_cell_measurement_reflns_used 6926
_cell_measurement_temperature 296(2)
_cell_measurement_theta_max 21.8
_cell_measurement_theta_min 2.52
_cell_volume 2930.0(4)
_computing_structure_refinement 'SHELXL-2016/6 (Sheldrick, 2016)'
_computing_structure_solution 'SHELXT 2014/5 (Sheldrick, 2014)'
_diffrn_ambient_temperature 296(2)
_diffrn_measured_fraction_theta_full 0.998
_diffrn_measured_fraction_theta_max 0.998
_diffrn_measurement_device_type Mo
_diffrn_radiation_type MoK\a
_diffrn_radiation_wavelength 0.71073
_diffrn_reflns_av_R_equivalents 0.1905
_diffrn_reflns_av_unetI/netI 0.1031
_diffrn_reflns_Laue_measured_fraction_full 0.998
_diffrn_reflns_Laue_measured_fraction_max 0.998
_diffrn_reflns_limit_h_max 21
_diffrn_reflns_limit_h_min -21
_diffrn_reflns_limit_k_max 4
_diffrn_reflns_limit_k_min -4
_diffrn_reflns_limit_l_max 58
_diffrn_reflns_limit_l_min -58
_diffrn_reflns_number 75071
_diffrn_reflns_point_group_measured_fraction_full 0.998
_diffrn_reflns_point_group_measured_fraction_max 0.996
_diffrn_reflns_theta_full 25.242
_diffrn_reflns_theta_max 27.127
_diffrn_reflns_theta_min 2.478
_exptl_absorpt_coefficient_mu 0.106
_exptl_crystal_colour white
_exptl_crystal_density_diffrn 1.380
_exptl_crystal_description needle
_exptl_crystal_F_000 1280
_exptl_crystal_recrystallization_method 'Solution crystallization'
_exptl_crystal_size_max 0.300
_exptl_crystal_size_mid 0.100
_exptl_crystal_size_min 0.100
_refine_diff_density_max 0.155
_refine_diff_density_min -0.156
_refine_diff_density_rms 0.040
_refine_ls_abs_structure_details
;
 Flack x determined using 1218 quotients [(I+)-(I-)]/[(I+)+(I-)]
 (Parsons, Flack and Wagner, Acta Cryst. B69 (2013) 249-259).
;
_refine_ls_abs_structure_Flack 0.8(7)
_refine_ls_extinction_coef 0.0044(5)
_refine_ls_extinction_expression Fc^*^=kFc[1+0.001xFc^2^\l^3^/sin(2\q)]^-1/4^
_refine_ls_extinction_method 'SHELXL-2016/6 (Sheldrick 2016)'
_refine_ls_goodness_of_fit_ref 1.014
_refine_ls_hydrogen_treatment constr
_refine_ls_matrix_type full
_refine_ls_number_parameters 406
_refine_ls_number_reflns 6393
_refine_ls_number_restraints 1
_refine_ls_restrained_S_all 1.014
_refine_ls_R_factor_all 0.1558
_refine_ls_R_factor_gt 0.0597
_refine_ls_shift/su_max 0.000
_refine_ls_shift/su_mean 0.000
_refine_ls_structure_factor_coef Fsqd
_refine_ls_weighting_details 'w=1/[\s^2^(Fo^2^)+(0.0352P)^2^+0.3025P] where P=(Fo^2^+2Fc^2^)/3'
_refine_ls_weighting_scheme calc
_refine_ls_wR_factor_gt 0.0845
_refine_ls_wR_factor_ref 0.1040
_reflns_Friedel_coverage 0.972
_reflns_Friedel_fraction_full 0.998
_reflns_Friedel_fraction_max 0.994
_reflns_number_gt 3326
_reflns_number_total 6393
_reflns_threshold_expression 'I > 2\s(I)'
_cod_data_source_file d0ce01557a2.cif
_cod_data_source_block ex1156vn8_a
_cod_depositor_comments 'Adding full bibliography for 7242089--7242090.cif.'
_cod_database_code 7242090
_shelx_shelxl_version_number 2016/6
_shelx_space_group_comment
;
The symmetry employed for this shelxl refinement is uniquely defined
by the following loop, which should always be used as a source of
symmetry information in preference to the above space-group names.
They are only intended as comments.
;
_shelx_estimated_absorpt_t_min 0.969
_shelx_estimated_absorpt_t_max 0.989
_publcif_funding_html
;
;

loop_
_space_group_symop_operation_xyz
'x, y, z'
'-x, -y, z+1/2'
'x+1/2, -y+1/2, z'
'-x+1/2, y+1/2, z+1/2'

loop_
_atom_site_label
_atom_site_type_symbol
_atom_site_fract_x
_atom_site_fract_y
_atom_site_fract_z
_atom_site_U_iso_or_equiv
_atom_site_adp_type
_atom_site_occupancy
_atom_site_site_symmetry_order
_atom_site_calc_flag
_atom_site_refinement_flags_posn
_atom_site_refinement_flags_adp
_atom_site_refinement_flags_occupancy
_atom_site_disorder_assembly
_atom_site_disorder_group
O9 O 0.18553(18) 0.2395(10) 0.53470(7) 0.0477(10) Uani 1 1 d . . . . .
O12 O 0.14976(18) 0.1753(10) 0.65851(7) 0.0539(11) Uani 1 1 d . . . . .
O3 O 0.5972(2) 0.2564(9) 0.34097(7) 0.0497(10) Uani 1 1 d . . . . .
O5 O 0.22561(18) 0.7404(11) 0.44957(8) 0.0541(11) Uani 1 1 d . . . . .
O6 O 0.53826(18) 0.7600(9) 0.46860(7) 0.0471(10) Uani 1 1 d . . . . .
O8 O 0.49795(19) 0.2922(11) 0.55401(8) 0.0583(12) Uani 1 1 d . . . . .
O7 O 0.12892(18) -0.0380(11) 0.58346(7) 0.0536(11) Uani 1 1 d . . . . .
H7 H 0.105035 0.056142 0.569936 0.080 Uiso 1 1 calc R U . . .
O10 O 0.0216(2) -0.0943(12) 0.63173(7) 0.0576(11) Uani 1 1 d . . . . .
H10 H 0.065044 -0.027477 0.625051 0.086 Uiso 1 1 calc R U . . .
O1 O 0.7092(2) -0.0496(11) 0.37369(7) 0.0565(11) Uani 1 1 d . . . . .
H1 H 0.664813 0.033274 0.377836 0.085 Uiso 1 1 calc R U . . .
O4 O 0.59579(18) 1.0322(12) 0.41984(7) 0.0552(12) Uani 1 1 d . . . . .
H4 H 0.619063 0.949947 0.434043 0.083 Uiso 1 1 calc R U . . .
O11 O 0.0333(3) 0.4647(13) 0.76201(8) 0.0776(14) Uani 1 1 d . . . . .
C22 C 0.2431(3) 0.1453(13) 0.55449(10) 0.0332(12) Uani 1 1 d . . . . .
C9 C 0.5141(3) 1.0104(14) 0.42371(11) 0.0352(13) Uani 1 1 d . . . . .
C13 C 0.3990(3) 0.8354(13) 0.45168(10) 0.0361(13) Uani 1 1 d . . . . .
H13 H 0.376846 0.733238 0.468210 0.043 Uiso 1 1 calc R U . . .
C21 C 0.3247(3) 0.1850(13) 0.55179(10) 0.0333(12) Uani 1 1 d . . . . .
H21 H 0.346148 0.288635 0.535209 0.040 Uiso 1 1 calc R U . . .
C12 C 0.3485(3) 0.9588(13) 0.42956(10) 0.0324(13) Uani 1 1 d . . . . .
C10 C 0.4648(3) 1.1347(14) 0.40222(10) 0.0422(14) Uani 1 1 d . . . . .
H10A H 0.487104 1.234434 0.385605 0.051 Uiso 1 1 calc R U . . .
C30 C 0.0786(3) 0.1612(14) 0.67451(10) 0.0394(14) Uani 1 1 d . . . . .
C14 C 0.4818(3) 0.8667(13) 0.44873(10) 0.0321(12) Uani 1 1 d . . . . .
C15 C 0.2604(3) 0.9063(15) 0.43129(11) 0.0397(14) Uani 1 1 d . . . . .
H15 H 0.228667 1.010344 0.417005 0.048 Uiso 1 1 calc R U . . .
C25 C 0.0138(3) 0.0166(13) 0.65968(11) 0.0413(14) Uani 1 1 d . . . . .
C2 C 0.7978(3) -0.1023(14) 0.33407(10) 0.0426(14) Uani 1 1 d . . . . .
H2 H 0.835535 -0.207383 0.346262 0.051 Uiso 1 1 calc R U . . .
C6 C 0.6672(3) 0.1617(13) 0.32716(11) 0.0387(14) Uani 1 1 d . . . . .
O2 O 0.7367(3) 0.2968(13) 0.23852(8) 0.0857(16) Uani 1 1 d . . . . .
C20 C 0.3763(3) 0.0711(14) 0.57377(10) 0.0336(13) Uani 1 1 d . . . . .
C17 C 0.2104(3) -0.0045(14) 0.57968(10) 0.0362(13) Uani 1 1 d . . . . .
C23 C 0.4631(3) 0.1295(15) 0.57283(11) 0.0430(14) Uani 1 1 d . . . . .
H23 H 0.494465 0.035774 0.587719 0.052 Uiso 1 1 calc R U . . .
C1 C 0.7249(3) 0.0040(14) 0.34498(10) 0.0390(13) Uani 1 1 d . . . . .
C5 C 0.6849(3) 0.2118(14) 0.29813(11) 0.0419(13) Uani 1 1 d . . . . .
H5 H 0.647263 0.318341 0.285989 0.050 Uiso 1 1 calc R U . . .
C19 C 0.3439(3) -0.0877(14) 0.59822(10) 0.0420(14) Uani 1 1 d . . . . .
H19 H 0.378446 -0.169127 0.612737 0.050 Uiso 1 1 calc R U . . .
C4 C 0.7588(3) 0.1036(14) 0.28702(10) 0.0420(13) Uani 1 1 d . . . . .
C3 C 0.8156(3) -0.0539(14) 0.30488(11) 0.0438(14) Uani 1 1 d . . . . .
H3 H 0.865215 -0.126389 0.297323 0.053 Uiso 1 1 calc R U . . .
C11 C 0.3818(3) 1.1110(14) 0.40541(10) 0.0407(14) Uani 1 1 d . . . . .
H11 H 0.347906 1.199336 0.391000 0.049 Uiso 1 1 calc R U . . .
C18 C 0.2612(3) -0.1256(14) 0.60116(10) 0.0409(13) Uani 1 1 d . . . . .
H18 H 0.239762 -0.232650 0.617584 0.049 Uiso 1 1 calc R U . . .
C16 C 0.5101(3) 0.6198(14) 0.49535(10) 0.0454(15) Uani 1 1 d . . . . .
H16A H 0.477823 0.787838 0.505402 0.068 Uiso 1 1 calc R U . . .
H16B H 0.555863 0.557073 0.507244 0.068 Uiso 1 1 calc R U . . .
H16C H 0.477701 0.419539 0.491496 0.068 Uiso 1 1 calc R U . . .
C29 C 0.0699(3) 0.2693(13) 0.70280(10) 0.0420(14) Uani 1 1 d . . . . .
H29 H 0.113570 0.365792 0.712769 0.050 Uiso 1 1 calc R U . . .
C24 C 0.2133(3) 0.3877(15) 0.50792(10) 0.0487(15) Uani 1 1 d . . . . .
H24A H 0.245715 0.587252 0.512059 0.073 Uiso 1 1 calc R U . . .
H24B H 0.167368 0.452737 0.496241 0.073 Uiso 1 1 calc R U . . .
H24C H 0.245573 0.222432 0.497508 0.073 Uiso 1 1 calc R U . . .
C27 C -0.0696(3) 0.0869(15) 0.70142(11) 0.0496(15) Uani 1 1 d . . . . .
H27 H -0.119725 0.063158 0.710584 0.060 Uiso 1 1 calc R U . . .
C28 C -0.0050(3) 0.2323(14) 0.71629(10) 0.0430(14) Uani 1 1 d . . . . .
C32 C 0.2210(3) 0.2982(17) 0.67292(11) 0.0569(17) Uani 1 1 d . . . . .
H32A H 0.211601 0.527454 0.679922 0.085 Uiso 1 1 calc R U . . .
H32B H 0.265777 0.299625 0.659461 0.085 Uiso 1 1 calc R U . . .
H32C H 0.233648 0.150335 0.689064 0.085 Uiso 1 1 calc R U . . .
C26 C -0.0598(3) -0.0237(15) 0.67288(11) 0.0492(15) Uani 1 1 d . . . . .
H26 H -0.102920 -0.124015 0.662890 0.059 Uiso 1 1 calc R U . . .
C31 C -0.0175(4) 0.3454(17) 0.74622(13) 0.0638(19) Uani 1 1 d . . . . .
H31 H -0.069705 0.323048 0.753789 0.077 Uiso 1 1 calc R U . . .
C7 C 0.7797(4) 0.1570(17) 0.25623(12) 0.0589(17) Uani 1 1 d . . . . .
H7A H 0.829948 0.076754 0.249872 0.071 Uiso 1 1 calc R U . . .
C8 C 0.5348(3) 0.4141(16) 0.32385(11) 0.0584(17) Uani 1 1 d . . . . .
H8A H 0.555215 0.622902 0.315398 0.088 Uiso 1 1 calc R U . . .
H8B H 0.488909 0.465574 0.336042 0.088 Uiso 1 1 calc R U . . .
H8C H 0.518379 0.259779 0.308601 0.088 Uiso 1 1 calc R U . . .

loop_
_atom_site_aniso_label
_atom_site_aniso_U_11
_atom_site_aniso_U_22
_atom_site_aniso_U_33
_atom_site_aniso_U_23
_atom_site_aniso_U_13
_atom_site_aniso_U_12
O9 0.0278(18) 0.075(3) 0.041(2) 0.015(2) -0.0055(16) -0.001(2)
O12 0.035(2) 0.083(3) 0.044(2) -0.009(2) -0.0012(17) -0.012(2)
O3 0.038(2) 0.070(3) 0.041(2) -0.003(2) 0.0001(17) 0.010(2)
O5 0.029(2) 0.084(3) 0.049(2) 0.013(2) 0.0050(18) -0.005(2)
O6 0.0303(18) 0.076(3) 0.035(2) 0.0135(19) -0.0026(16) 0.008(2)
O8 0.030(2) 0.095(3) 0.050(2) 0.014(3) 0.0019(18) -0.009(2)
O7 0.029(2) 0.084(3) 0.047(3) 0.012(2) 0.0040(17) -0.003(2)
O10 0.039(2) 0.096(3) 0.038(2) -0.019(2) 0.0012(17) -0.015(2)
O1 0.044(2) 0.090(3) 0.036(2) 0.008(2) -0.0033(17) 0.008(2)
O4 0.026(2) 0.094(4) 0.046(2) 0.015(2) 0.0063(18) -0.002(2)
O11 0.090(3) 0.100(4) 0.043(2) -0.019(2) 0.003(2) 0.004(3)
C22 0.034(3) 0.039(3) 0.027(3) 0.005(3) -0.004(2) 0.004(3)
C9 0.025(3) 0.047(4) 0.034(3) -0.002(3) 0.000(2) 0.000(3)
C13 0.033(3) 0.042(4) 0.034(3) 0.002(3) 0.003(2) 0.000(3)
C21 0.026(3) 0.041(3) 0.033(3) 0.005(3) 0.003(2) -0.002(3)
C12 0.027(3) 0.036(3) 0.034(3) -0.004(3) -0.001(2) -0.001(2)
C10 0.033(3) 0.057(4) 0.036(3) 0.013(3) 0.005(2) 0.001(3)
C30 0.038(3) 0.045(4) 0.035(3) 0.004(3) 0.002(2) 0.000(3)
C14 0.023(3) 0.042(3) 0.031(3) -0.002(3) -0.002(2) 0.002(2)
C15 0.027(3) 0.052(4) 0.041(3) -0.011(3) -0.006(3) 0.003(3)
C25 0.039(3) 0.050(4) 0.035(3) -0.001(3) -0.009(3) 0.002(3)
C2 0.037(3) 0.055(4) 0.036(3) 0.004(3) -0.003(2) -0.001(3)
C6 0.036(3) 0.043(4) 0.037(3) -0.004(3) 0.000(2) -0.002(3)
O2 0.086(3) 0.121(5) 0.050(3) 0.022(3) 0.009(2) 0.022(3)
C20 0.025(3) 0.041(4) 0.035(3) 0.003(2) -0.001(2) 0.002(2)
C17 0.024(3) 0.048(4) 0.036(3) -0.003(3) 0.002(2) 0.000(3)
C23 0.036(3) 0.054(4) 0.039(3) 0.001(3) -0.006(3) 0.010(3)
C1 0.037(3) 0.051(4) 0.029(3) -0.004(3) -0.001(2) -0.007(3)
C5 0.041(3) 0.048(4) 0.036(3) 0.000(3) -0.005(3) -0.002(3)
C19 0.037(3) 0.056(4) 0.032(3) 0.010(3) -0.007(2) 0.004(3)
C4 0.045(3) 0.045(4) 0.037(3) -0.001(3) -0.001(3) -0.005(3)
C3 0.035(3) 0.050(4) 0.046(3) -0.004(3) 0.002(3) -0.002(3)
C11 0.037(3) 0.053(4) 0.032(3) 0.001(3) -0.006(2) 0.004(3)
C18 0.040(3) 0.058(4) 0.025(3) 0.011(3) 0.000(2) -0.001(3)
C16 0.047(3) 0.056(4) 0.032(3) 0.011(3) -0.004(2) 0.004(3)
C29 0.046(3) 0.049(4) 0.031(3) -0.001(3) -0.009(2) 0.001(3)
C24 0.047(3) 0.063(4) 0.037(3) 0.008(3) -0.013(3) -0.004(3)
C27 0.036(3) 0.063(4) 0.050(4) 0.002(3) 0.013(3) 0.009(3)
C28 0.046(3) 0.049(4) 0.034(3) 0.000(3) 0.003(3) 0.011(3)
C32 0.041(3) 0.071(5) 0.059(3) -0.014(3) 0.001(3) -0.019(3)
C26 0.033(3) 0.072(4) 0.043(3) -0.009(3) -0.003(3) -0.004(3)
C31 0.071(4) 0.075(5) 0.046(4) -0.005(4) 0.007(3) 0.015(4)
C7 0.058(4) 0.072(5) 0.047(4) 0.008(3) 0.010(3) 0.001(4)
C8 0.047(4) 0.072(5) 0.056(4) 0.004(3) -0.001(3) 0.022(3)

loop_
_atom_type_symbol
_atom_type_description
_atom_type_scat_dispersion_real
_atom_type_scat_dispersion_imag
_atom_type_scat_source
C C 0.0033 0.0016 'International Tables Vol C Tables 4.2.6.8 and 6.1.1.4'
H H 0.0000 0.0000 'International Tables Vol C Tables 4.2.6.8 and 6.1.1.4'
O O 0.0106 0.0060 'International Tables Vol C Tables 4.2.6.8 and 6.1.1.4'

loop_
_geom_angle_atom_site_label_1
_geom_angle_atom_site_label_2
_geom_angle_atom_site_label_3
_geom_angle
_geom_angle_site_symmetry_1
_geom_angle_site_symmetry_3
_geom_angle_publ_flag
C22 O9 C24 117.2(4) . . ?
C30 O12 C32 117.6(4) . . ?
C6 O3 C8 117.7(4) . . ?
C14 O6 C16 118.2(4) . . ?
C17 O7 H7 109.5 . . ?
C25 O10 H10 109.5 . . ?
C1 O1 H1 109.5 . . ?
C9 O4 H4 109.5 . . ?
C21 C22 O9 126.6(4) . . ?
C21 C22 C17 120.1(4) . . ?
O9 C22 C17 113.2(4) . . ?
O4 C9 C10 118.1(4) . . ?
O4 C9 C14 120.9(4) . . ?
C10 C9 C14 121.0(4) . . ?
C14 C13 C12 119.2(4) . . ?
C14 C13 H13 120.4 . . ?
C12 C13 H13 120.4 . . ?
C22 C21 C20 120.1(4) . . ?
C22 C21 H21 119.9 . . ?
C20 C21 H21 119.9 . . ?
C11 C12 C13 119.9(4) . . ?
C11 C12 C15 119.9(4) . . ?
C13 C12 C15 120.1(4) . . ?
C9 C10 C11 119.2(5) . . ?
C9 C10 H10A 120.4 . . ?
C11 C10 H10A 120.4 . . ?
C29 C30 O12 125.3(4) . . ?
C29 C30 C25 120.7(4) . . ?
O12 C30 C25 114.0(4) . . ?
O6 C14 C13 125.5(4) . . ?
O6 C14 C9 114.6(4) . . ?
C13 C14 C9 119.9(4) . . ?
O5 C15 C12 125.7(5) . . ?
O5 C15 H15 117.2 . . ?
C12 C15 H15 117.2 . . ?
O10 C25 C26 117.8(5) . . ?
O10 C25 C30 121.4(4) . . ?
C26 C25 C30 120.8(5) . . ?
C1 C2 C3 120.0(5) . . ?
C1 C2 H2 120.0 . . ?
C3 C2 H2 120.0 . . ?
O3 C6 C5 126.2(5) . . ?
O3 C6 C1 114.9(4) . . ?
C5 C6 C1 119.0(5) . . ?
C19 C20 C21 119.6(4) . . ?
C19 C20 C23 118.2(4) . . ?
C21 C20 C23 122.1(4) . . ?
O7 C17 C18 118.4(4) . . ?
O7 C17 C22 121.6(4) . . ?
C18 C17 C22 120.0(4) . . ?
O8 C23 C20 124.7(5) . . ?
O8 C23 H23 117.6 . . ?
C20 C23 H23 117.6 . . ?
O1 C1 C2 118.5(5) . . ?
O1 C1 C6 120.4(4) . . ?
C2 C1 C6 121.1(5) . . ?
C6 C5 C4 120.0(5) . . ?
C6 C5 H5 120.0 . . ?
C4 C5 H5 120.0 . . ?
C18 C19 C20 120.5(4) . . ?
C18 C19 H19 119.8 . . ?
C20 C19 H19 119.8 . . ?
C5 C4 C3 120.6(5) . . ?
C5 C4 C7 121.1(5) . . ?
C3 C4 C7 118.3(5) . . ?
C2 C3 C4 119.3(5) . . ?
C2 C3 H3 120.3 . . ?
C4 C3 H3 120.3 . . ?
C12 C11 C10 120.8(4) . . ?
C12 C11 H11 119.6 . . ?
C10 C11 H11 119.6 . . ?
C17 C18 C19 119.6(4) . . ?
C17 C18 H18 120.2 . . ?
C19 C18 H18 120.2 . . ?
O6 C16 H16A 109.5 . . ?
O6 C16 H16B 109.5 . . ?
H16A C16 H16B 109.5 . . ?
O6 C16 H16C 109.5 . . ?
H16A C16 H16C 109.5 . . ?
H16B C16 H16C 109.5 . . ?
C30 C29 C28 118.9(5) . . ?
C30 C29 H29 120.6 . . ?
C28 C29 H29 120.6 . . ?
O9 C24 H24A 109.5 . . ?
O9 C24 H24B 109.5 . . ?
H24A C24 H24B 109.5 . . ?
O9 C24 H24C 109.5 . . ?
H24A C24 H24C 109.5 . . ?
H24B C24 H24C 109.5 . . ?
C28 C27 C26 120.2(5) . . ?
C28 C27 H27 119.9 . . ?
C26 C27 H27 119.9 . . ?
C27 C28 C29 120.3(4) . . ?
C27 C28 C31 118.7(5) . . ?
C29 C28 C31 121.0(5) . . ?
O12 C32 H32A 109.5 . . ?
O12 C32 H32B 109.5 . . ?
H32A C32 H32B 109.5 . . ?
O12 C32 H32C 109.5 . . ?
H32A C32 H32C 109.5 . . ?
H32B C32 H32C 109.5 . . ?
C25 C26 C27 119.1(5) . . ?
C25 C26 H26 120.4 . . ?
C27 C26 H26 120.4 . . ?
O11 C31 C28 126.1(6) . . ?
O11 C31 H31 117.0 . . ?
C28 C31 H31 117.0 . . ?
O2 C7 C4 125.0(6) . . ?
O2 C7 H7A 117.5 . . ?
C4 C7 H7A 117.5 . . ?
O3 C8 H8A 109.5 . . ?
O3 C8 H8B 109.5 . . ?
H8A C8 H8B 109.5 . . ?
O3 C8 H8C 109.5 . . ?
H8A C8 H8C 109.5 . . ?
H8B C8 H8C 109.5 . . ?

loop_
_geom_bond_atom_site_label_1
_geom_bond_atom_site_label_2
_geom_bond_distance
_geom_bond_site_symmetry_2
_geom_bond_publ_flag
O9 C22 1.362(5) . ?
O9 C24 1.431(6) . ?
O12 C30 1.382(5) . ?
O12 C32 1.427(5) . ?
O3 C6 1.363(6) . ?
O3 C8 1.430(5) . ?
O5 C15 1.203(6) . ?
O6 C14 1.365(5) . ?
O6 C16 1.420(5) . ?
O8 C23 1.214(6) . ?
O7 C17 1.357(5) . ?
O7 H7 0.8200 . ?
O10 C25 1.358(5) . ?
O10 H10 0.8200 . ?
O1 C1 1.358(5) . ?
O1 H1 0.8200 . ?
O4 C9 1.357(5) . ?
O4 H4 0.8200 . ?
O11 C31 1.198(7) . ?
C22 C21 1.355(6) . ?
C22 C17 1.401(7) . ?
C9 C10 1.364(6) . ?
C9 C14 1.381(6) . ?
C13 C14 1.373(6) . ?
C13 C12 1.395(6) . ?
C13 H13 0.9300 . ?
C21 C20 1.390(6) . ?
C21 H21 0.9300 . ?
C12 C11 1.370(6) . ?
C12 C15 1.464(7) . ?
C10 C11 1.375(7) . ?
C10 H10A 0.9300 . ?
C30 C29 1.371(6) . ?
C30 C25 1.382(6) . ?
C15 H15 0.9300 . ?
C25 C26 1.362(6) . ?
C2 C1 1.362(6) . ?
C2 C3 1.383(6) . ?
C2 H2 0.9300 . ?
C6 C5 1.376(6) . ?
C6 C1 1.395(7) . ?
O2 C7 1.206(6) . ?
C20 C19 1.386(6) . ?
C20 C23 1.445(7) . ?
C17 C18 1.374(6) . ?
C23 H23 0.9300 . ?
C5 C4 1.382(7) . ?
C5 H5 0.9300 . ?
C19 C18 1.374(6) . ?
C19 H19 0.9300 . ?
C4 C3 1.384(7) . ?
C4 C7 1.468(7) . ?
C3 H3 0.9300 . ?
C11 H11 0.9300 . ?
C18 H18 0.9300 . ?
C16 H16A 0.9600 . ?
C16 H16B 0.9600 . ?
C16 H16C 0.9600 . ?
C29 C28 1.386(6) . ?
C29 H29 0.9300 . ?
C24 H24A 0.9600 . ?
C24 H24B 0.9600 . ?
C24 H24C 0.9600 . ?
C27 C28 1.382(7) . ?
C27 C26 1.386(7) . ?
C27 H27 0.9300 . ?
C28 C31 1.455(7) . ?
C32 H32A 0.9600 . ?
C32 H32B 0.9600 . ?
C32 H32C 0.9600 . ?
C26 H26 0.9300 . ?
C31 H31 0.9300 . ?
C7 H7A 0.9300 . ?
C8 H8A 0.9600 . ?
C8 H8B 0.9600 . ?
C8 H8C 0.9600 . ?

loop_
_geom_torsion_atom_site_label_1
_geom_torsion_atom_site_label_2
_geom_torsion_atom_site_label_3
_geom_torsion_atom_site_label_4
_geom_torsion
_geom_torsion_site_symmetry_1
_geom_torsion_site_symmetry_2
_geom_torsion_site_symmetry_3
_geom_torsion_site_symmetry_4
_geom_torsion_publ_flag
C24 O9 C22 C21 1.7(7) . . . . ?
C24 O9 C22 C17 -178.6(5) . . . . ?
O9 C22 C21 C20 -179.1(5) . . . . ?
C17 C22 C21 C20 1.3(8) . . . . ?
C14 C13 C12 C11 -0.5(7) . . . . ?
C14 C13 C12 C15 175.7(4) . . . . ?
O4 C9 C10 C11 179.0(5) . . . . ?
C14 C9 C10 C11 -1.1(8) . . . . ?
C32 O12 C30 C29 2.9(8) . . . . ?
C32 O12 C30 C25 -175.6(5) . . . . ?
C16 O6 C14 C13 -3.4(7) . . . . ?
C16 O6 C14 C9 177.9(5) . . . . ?
C12 C13 C14 O6 179.6(4) . . . . ?
C12 C13 C14 C9 -1.8(8) . . . . ?
O4 C9 C14 O6 1.3(7) . . . . ?
C10 C9 C14 O6 -178.7(5) . . . . ?
O4 C9 C14 C13 -177.5(5) . . . . ?
C10 C9 C14 C13 2.6(8) . . . . ?
C11 C12 C15 O5 170.5(5) . . . . ?
C13 C12 C15 O5 -5.6(8) . . . . ?
C29 C30 C25 O10 -179.5(5) . . . . ?
O12 C30 C25 O10 -0.9(7) . . . . ?
C29 C30 C25 C26 -0.4(8) . . . . ?
O12 C30 C25 C26 178.2(5) . . . . ?
C8 O3 C6 C5 2.0(7) . . . . ?
C8 O3 C6 C1 -178.9(5) . . . . ?
C22 C21 C20 C19 1.0(8) . . . . ?
C22 C21 C20 C23 -175.5(5) . . . . ?
C21 C22 C17 O7 177.9(5) . . . . ?
O9 C22 C17 O7 -1.9(7) . . . . ?
C21 C22 C17 C18 -2.9(8) . . . . ?
O9 C22 C17 C18 177.4(5) . . . . ?
C19 C20 C23 O8 -173.1(6) . . . . ?
C21 C20 C23 O8 3.4(9) . . . . ?
C3 C2 C1 O1 179.6(5) . . . . ?
C3 C2 C1 C6 0.1(8) . . . . ?
O3 C6 C1 O1 0.9(7) . . . . ?
C5 C6 C1 O1 -179.9(5) . . . . ?
O3 C6 C1 C2 -179.7(5) . . . . ?
C5 C6 C1 C2 -0.5(8) . . . . ?
O3 C6 C5 C4 179.7(5) . . . . ?
C1 C6 C5 C4 0.5(7) . . . . ?
C21 C20 C19 C18 -1.6(8) . . . . ?
C23 C20 C19 C18 175.1(5) . . . . ?
C6 C5 C4 C3 -0.3(8) . . . . ?
C6 C5 C4 C7 -179.4(5) . . . . ?
C1 C2 C3 C4 0.1(8) . . . . ?
C5 C4 C3 C2 0.0(8) . . . . ?
C7 C4 C3 C2 179.1(5) . . . . ?
C13 C12 C11 C10 2.0(8) . . . . ?
C15 C12 C11 C10 -174.1(5) . . . . ?
C9 C10 C11 C12 -1.2(8) . . . . ?
O7 C17 C18 C19 -178.4(5) . . . . ?
C22 C17 C18 C19 2.3(8) . . . . ?
C20 C19 C18 C17 -0.1(8) . . . . ?
O12 C30 C29 C28 -178.6(5) . . . . ?
C25 C30 C29 C28 -0.2(8) . . . . ?
C26 C27 C28 C29 0.1(9) . . . . ?
C26 C27 C28 C31 -180.0(5) . . . . ?
C30 C29 C28 C27 0.4(8) . . . . ?
C30 C29 C28 C31 -179.5(5) . . . . ?
O10 C25 C26 C27 180.0(5) . . . . ?
C30 C25 C26 C27 0.9(8) . . . . ?
C28 C27 C26 C25 -0.7(9) . . . . ?
C27 C28 C31 O11 177.4(6) . . . . ?
C29 C28 C31 O11 -2.7(10) . . . . ?
C5 C4 C7 O2 0.7(10) . . . . ?
C3 C4 C7 O2 -178.4(6) . . . . ?

loop_
_publcif_info_exptl_table_extra_item
sin_theta_over_lambda_max

loop_
_publcif_info_exptl_table_header_item
?
